data_4064274
loop_
_publ_author_name
'Tourneux, Jean-Christophe'
'Berthet, Jean-Claude'
'Cantat, Thibault'
'Thu\'ery, Pierre'
'M\'ezailles, Nicolas'
'Le Floch, Pascal'
'Ephritikhine, Michel'

_publ_section_title
;
 Uranium(IV) Nucleophilic Carbene Complexes
;
_journal_issue 11
_journal_name_full Organometallics
_journal_page_first 2957
_journal_paper_doi 10.1021/om200006g
_journal_volume 30
_journal_year 2011
_chemical_formula_sum 'C45 H50 P2 S2 U'
_chemical_formula_weight 954.94
_space_group_IT_number 14
_symmetry_cell_setting monoclinic
_symmetry_space_group_name_Hall '-P 2yn'
_symmetry_space_group_name_H-M 'P 1 21/n 1'
_atom_sites_solution_hydrogens geom
_atom_sites_solution_primary direct
_atom_sites_solution_secondary difmap
_audit_creation_method SHELXL-97
_cell_angle_alpha 90.00
_cell_angle_beta 109.576(4)
_cell_angle_gamma 90.00
_cell_formula_units_Z 4
_cell_length_a 17.6971(12)
_cell_length_b 12.2271(9)
_cell_length_c 19.7485(9)
_cell_measurement_reflns_used 72714
_cell_measurement_temperature 100(2)
_cell_measurement_theta_max 25.68
_cell_measurement_theta_min 2.70
_cell_volume 4026.3(5)
_computing_cell_refinement 'HKL2000 (Otwinowski & Minor, 1997)'
_computing_data_collection 'COLLECT (Nonius, 1998)'
_computing_data_reduction 'HKL2000 (Otwinowski & Minor, 1997)'
_computing_molecular_graphics 'SHELXTL (Sheldrick, 2008)'
_computing_publication_material 'SHELXTL (Sheldrick, 2008); PLATON (Spek, 2003)'
_computing_structure_refinement 'SHELXL-97 (Sheldrick, 2008)'
_computing_structure_solution 'SHELXS-97 (Sheldrick, 2008)'
_diffrn_ambient_temperature 100(2)
_diffrn_measured_fraction_theta_full 0.998
_diffrn_measured_fraction_theta_max 0.998
_diffrn_measurement_device_type 'Nonius Kappa-CCD area-detector diffractometer'
_diffrn_measurement_method 'two \f and three \w scans with 2\% steps (359 frames)'
_diffrn_radiation_monochromator graphite
_diffrn_radiation_source 'fine-focus sealed tube'
_diffrn_radiation_type MoK\a
_diffrn_radiation_wavelength 0.71073
_diffrn_reflns_av_R_equivalents 0.0521
_diffrn_reflns_av_sigmaI/netI 0.0672
_diffrn_reflns_limit_h_max 21
_diffrn_reflns_limit_h_min -21
_diffrn_reflns_limit_k_max 14
_diffrn_reflns_limit_k_min -14
_diffrn_reflns_limit_l_max 24
_diffrn_reflns_limit_l_min -24
_diffrn_reflns_number 72714
_diffrn_reflns_theta_full 25.68
_diffrn_reflns_theta_max 25.68
_diffrn_reflns_theta_min 2.70
_diffrn_standards_decay_% 0
_diffrn_standards_interval_time 0
_diffrn_standards_number 0
_exptl_absorpt_coefficient_mu 4.245
_exptl_absorpt_correction_T_max 0.601
_exptl_absorpt_correction_T_min 0.436
_exptl_absorpt_correction_type multi-scan
_exptl_absorpt_process_details 'SCALEPACK (Otwinowski & Minor, 1997)'
_exptl_crystal_colour 'translucent dark red'
_exptl_crystal_density_diffrn 1.575
_exptl_crystal_density_method 'not measured'
_exptl_crystal_description block
_exptl_crystal_F_000 1896
_exptl_crystal_size_max 0.18
_exptl_crystal_size_mid 0.16
_exptl_crystal_size_min 0.12
_refine_diff_density_max 0.724
_refine_diff_density_min -1.087
_refine_diff_density_rms 0.148
_refine_ls_extinction_method none
_refine_ls_goodness_of_fit_ref 0.975
_refine_ls_hydrogen_treatment constr
_refine_ls_matrix_type full
_refine_ls_number_parameters 461
_refine_ls_number_reflns 7638
_refine_ls_number_restraints 0
_refine_ls_restrained_S_all 0.975
_refine_ls_R_factor_all 0.0552
_refine_ls_R_factor_gt 0.0334
_refine_ls_shift/su_max 0.001
_refine_ls_shift/su_mean 0.000
_refine_ls_structure_factor_coef Fsqd
_refine_ls_weighting_details 'calc w=1/[\s^2^(Fo^2^)+(0.0275P)^2^] where P=(Fo^2^+2Fc^2^)/3'
_refine_ls_weighting_scheme calc
_refine_ls_wR_factor_gt 0.0617
_refine_ls_wR_factor_ref 0.0659
_reflns_number_gt 5905
_reflns_number_total 7638
_reflns_threshold_expression >2sigma(I)
_cod_data_source_file om200006g_si_003.cif
_cod_data_source_block 12
_cod_original_sg_symbol_H-M 'P 21/n'
_cod_database_code 4064274

loop_
_symmetry_equiv_pos_as_xyz
'x, y, z'
'-x+1/2, y+1/2, -z+1/2'
'-x, -y, -z'
'x-1/2, -y-1/2, z-1/2'

loop_
_atom_site_label
_atom_site_type_symbol
_atom_site_fract_x
_atom_site_fract_y
_atom_site_fract_z
_atom_site_U_iso_or_equiv
_atom_site_adp_type
_atom_site_occupancy
_atom_site_symmetry_multiplicity
_atom_site_calc_flag
_atom_site_refinement_flags
U U 0.456653(10) 0.799627(11) 0.758128(7) 0.02549(6) Uani 1 1 d .
S1 S 0.37604(6) 1.00615(8) 0.72725(5) 0.0300(3) Uani 1 1 d .
S2 S 0.61843(7) 0.72703(8) 0.79005(5) 0.0297(3) Uani 1 1 d .
P1 P 0.49018(7) 1.06106(8) 0.75408(5) 0.0263(3) Uani 1 1 d .
P2 P 0.63582(7) 0.88813(8) 0.77706(5) 0.0265(3) Uani 1 1 d .
C1 C 0.5470(2) 0.9486(3) 0.76522(19) 0.0270(10) Uani 1 1 d .
C2 C 0.4948(3) 1.1592(3) 0.6856(2) 0.0278(10) Uani 1 1 d .
C3 C 0.4388(3) 1.1588(3) 0.6164(2) 0.0364(11) Uani 1 1 d .
H3 H 0.3945 1.1127 0.6052 0.044 Uiso 1 1 calc R
C4 C 0.4492(3) 1.2275(4) 0.5641(2) 0.0402(12) Uani 1 1 d .
H4 H 0.4122 1.2261 0.5178 0.048 Uiso 1 1 calc R
C5 C 0.5139(3) 1.2977(3) 0.5802(2) 0.0434(13) Uani 1 1 d .
H5 H 0.5206 1.3425 0.5446 0.052 Uiso 1 1 calc R
C6 C 0.5688(3) 1.3015(3) 0.6490(2) 0.0395(12) Uani 1 1 d .
H6 H 0.6118 1.3497 0.6603 0.047 Uiso 1 1 calc R
C7 C 0.5587(3) 1.2321(3) 0.7012(2) 0.0358(11) Uani 1 1 d .
H7 H 0.5956 1.2345 0.7475 0.043 Uiso 1 1 calc R
C8 C 0.5134(3) 1.1491(3) 0.8329(2) 0.0269(10) Uani 1 1 d .
C9 C 0.4596(3) 1.2316(3) 0.8360(2) 0.0325(11) Uani 1 1 d .
H9 H 0.4121 1.2418 0.7978 0.039 Uiso 1 1 calc R
C10 C 0.4772(3) 1.2973(3) 0.8958(2) 0.0361(11) Uani 1 1 d .
H10 H 0.4408 1.3507 0.8981 0.043 Uiso 1 1 calc R
C11 C 0.5480(3) 1.2853(3) 0.9523(2) 0.0352(11) Uani 1 1 d .
H11 H 0.5598 1.3315 0.9919 0.042 Uiso 1 1 calc R
C12 C 0.6013(3) 1.2046(3) 0.9498(2) 0.0314(10) Uani 1 1 d .
H12 H 0.6492 1.1960 0.9877 0.038 Uiso 1 1 calc R
C13 C 0.5831(2) 1.1357(3) 0.8901(2) 0.0278(10) Uani 1 1 d .
H13 H 0.6185 1.0800 0.8890 0.033 Uiso 1 1 calc R
C14 C 0.6771(2) 0.9076(3) 0.70435(19) 0.0284(10) Uani 1 1 d .
C15 C 0.6535(3) 0.9955(3) 0.6580(2) 0.0401(12) Uani 1 1 d .
H15 H 0.6137 1.0425 0.6615 0.048 Uiso 1 1 calc R
C16 C 0.6894(3) 1.0138(4) 0.6059(2) 0.0451(12) Uani 1 1 d .
H16 H 0.6736 1.0733 0.5750 0.054 Uiso 1 1 calc R
C17 C 0.7479(3) 0.9443(4) 0.6002(2) 0.0408(12) Uani 1 1 d .
H17 H 0.7719 0.9569 0.5656 0.049 Uiso 1 1 calc R
C18 C 0.7710(3) 0.8563(4) 0.6456(2) 0.0409(12) Uani 1 1 d .
H18 H 0.8100 0.8086 0.6412 0.049 Uiso 1 1 calc R
C19 C 0.7364(3) 0.8384(4) 0.6975(2) 0.0377(11) Uani 1 1 d .
H19 H 0.7530 0.7792 0.7285 0.045 Uiso 1 1 calc R
C20 C 0.7211(2) 0.9332(3) 0.85448(19) 0.0257(10) Uani 1 1 d .
C21 C 0.7466(3) 1.0417(3) 0.8564(2) 0.0339(11) Uani 1 1 d .
H21 H 0.7247 1.0867 0.8167 0.041 Uiso 1 1 calc R
C22 C 0.8043(3) 1.0820(4) 0.9176(2) 0.0362(11) Uani 1 1 d .
H22 H 0.8202 1.1548 0.9194 0.043 Uiso 1 1 calc R
C23 C 0.8383(3) 1.0144(4) 0.9757(2) 0.0385(11) Uani 1 1 d .
H23 H 0.8768 1.0419 1.0168 0.046 Uiso 1 1 calc R
C24 C 0.8157(3) 0.9063(4) 0.9734(2) 0.0363(11) Uani 1 1 d .
H24 H 0.8397 0.8605 1.0123 0.044 Uiso 1 1 calc R
C25 C 0.7566(2) 0.8659(3) 0.9126(2) 0.0309(10) Uani 1 1 d .
H25 H 0.7409 0.7931 0.9111 0.037 Uiso 1 1 calc R
C26 C 0.4231(3) 0.7799(3) 0.6127(2) 0.0348(11) Uani 1 1 d .
C27 C 0.3458(3) 0.7820(3) 0.6197(2) 0.0334(11) Uani 1 1 d .
C28 C 0.3357(3) 0.6843(3) 0.6530(2) 0.0334(11) Uani 1 1 d .
C29 C 0.4061(3) 0.6192(3) 0.6662(2) 0.0314(10) Uani 1 1 d .
C30 C 0.4597(3) 0.6782(3) 0.6402(2) 0.0335(11) Uani 1 1 d .
C31 C 0.4564(3) 0.8626(4) 0.5732(2) 0.0441(13) Uani 1 1 d .
H31A H 0.5139 0.8618 0.5925 0.066 Uiso 1 1 calc R
H31B H 0.4371 0.9342 0.5791 0.066 Uiso 1 1 calc R
H31C H 0.4392 0.8443 0.5231 0.066 Uiso 1 1 calc R
C32 C 0.2804(3) 0.8620(4) 0.5853(2) 0.0446(12) Uani 1 1 d .
H32A H 0.2477 0.8348 0.5392 0.067 Uiso 1 1 calc R
H32B H 0.3035 0.9308 0.5793 0.067 Uiso 1 1 calc R
H32C H 0.2480 0.8718 0.6153 0.067 Uiso 1 1 calc R
C33 C 0.2565(3) 0.6476(4) 0.6581(2) 0.0471(13) Uani 1 1 d .
H33A H 0.2362 0.7028 0.6819 0.071 Uiso 1 1 calc R
H33B H 0.2638 0.5806 0.6848 0.071 Uiso 1 1 calc R
H33C H 0.2190 0.6360 0.6106 0.071 Uiso 1 1 calc R
C34 C 0.4195(3) 0.5022(3) 0.6911(2) 0.0435(12) Uani 1 1 d .
H34A H 0.4300 0.4586 0.6548 0.065 Uiso 1 1 calc R
H34B H 0.3725 0.4752 0.6995 0.065 Uiso 1 1 calc R
H34C H 0.4645 0.4983 0.7348 0.065 Uiso 1 1 calc R
C35 C 0.5331(3) 0.6313(4) 0.6293(2) 0.0436(12) Uani 1 1 d .
H35A H 0.5180 0.5930 0.5843 0.065 Uiso 1 1 calc R
H35B H 0.5589 0.5816 0.6677 0.065 Uiso 1 1 calc R
H35C H 0.5695 0.6894 0.6289 0.065 Uiso 1 1 calc R
C36 C 0.5014(3) 0.7885(3) 0.9052(2) 0.0262(10) Uani 1 1 d .
C37 C 0.4297(3) 0.8488(3) 0.8848(2) 0.0273(10) Uani 1 1 d .
C38 C 0.3656(3) 0.7760(3) 0.8493(2) 0.0288(10) Uani 1 1 d .
C39 C 0.3987(3) 0.6712(3) 0.8495(2) 0.0280(10) Uani 1 1 d .
C40 C 0.4829(3) 0.6785(3) 0.8831(2) 0.0301(10) Uani 1 1 d .
C41 C 0.5822(2) 0.8286(3) 0.9531(2) 0.0308(10) Uani 1 1 d .
H41A H 0.5836 0.8288 1.0021 0.046 Uiso 1 1 calc R
H41B H 0.5910 0.9014 0.9392 0.046 Uiso 1 1 calc R
H41C H 0.6233 0.7810 0.9484 0.046 Uiso 1 1 calc R
C42 C 0.4193(3) 0.9625(3) 0.9089(2) 0.0312(10) Uani 1 1 d .
H42A H 0.3970 0.9591 0.9469 0.047 Uiso 1 1 calc R
H42B H 0.3838 1.0028 0.8692 0.047 Uiso 1 1 calc R
H42C H 0.4705 0.9984 0.9259 0.047 Uiso 1 1 calc R
C43 C 0.2782(3) 0.8075(3) 0.8255(2) 0.0344(11) Uani 1 1 d .
H43A H 0.2457 0.7433 0.8101 0.052 Uiso 1 1 calc R
H43B H 0.2668 0.8583 0.7863 0.052 Uiso 1 1 calc R
H43C H 0.2664 0.8408 0.8648 0.052 Uiso 1 1 calc R
C44 C 0.3521(3) 0.5655(3) 0.8349(2) 0.0358(11) Uani 1 1 d .
H44A H 0.3513 0.5349 0.8794 0.054 Uiso 1 1 calc R
H44B H 0.3771 0.5149 0.8119 0.054 Uiso 1 1 calc R
H44C H 0.2981 0.5794 0.8041 0.054 Uiso 1 1 calc R
C45 C 0.5397(3) 0.5830(3) 0.9025(2) 0.0349(11) Uani 1 1 d .
H45A H 0.5927 0.6072 0.9067 0.052 Uiso 1 1 calc R
H45B H 0.5225 0.5282 0.8657 0.052 Uiso 1 1 calc R
H45C H 0.5401 0.5526 0.9475 0.052 Uiso 1 1 calc R

loop_
_atom_site_aniso_label
_atom_site_aniso_U_11
_atom_site_aniso_U_22
_atom_site_aniso_U_33
_atom_site_aniso_U_23
_atom_site_aniso_U_13
_atom_site_aniso_U_12
U 0.02723(11) 0.02384(9) 0.02407(9) -0.00060(7) 0.00683(7) -0.00058(8)
S1 0.0285(7) 0.0279(6) 0.0322(6) 0.0010(4) 0.0083(5) 0.0014(5)
S2 0.0297(7) 0.0258(6) 0.0323(6) 0.0001(4) 0.0086(5) 0.0008(5)
P1 0.0291(7) 0.0242(6) 0.0247(6) 0.0016(4) 0.0078(5) 0.0001(5)
P2 0.0282(7) 0.0256(6) 0.0246(6) 0.0007(4) 0.0075(5) 0.0004(5)
C1 0.030(3) 0.026(2) 0.023(2) 0.0038(17) 0.007(2) 0.0000(19)
C2 0.032(3) 0.024(2) 0.028(2) 0.0017(18) 0.012(2) 0.004(2)
C3 0.041(3) 0.029(2) 0.039(3) 0.001(2) 0.011(2) 0.001(2)
C4 0.052(3) 0.038(3) 0.027(2) 0.006(2) 0.008(2) 0.009(2)
C5 0.063(4) 0.035(3) 0.040(3) 0.008(2) 0.028(3) 0.012(3)
C6 0.045(3) 0.034(3) 0.047(3) 0.005(2) 0.025(3) 0.005(2)
C7 0.040(3) 0.035(3) 0.033(3) 0.004(2) 0.013(2) 0.003(2)
C8 0.035(3) 0.023(2) 0.025(2) 0.0043(18) 0.013(2) 0.001(2)
C9 0.036(3) 0.028(2) 0.033(3) 0.0020(19) 0.010(2) 0.000(2)
C10 0.044(3) 0.025(2) 0.045(3) -0.003(2) 0.023(3) 0.001(2)
C11 0.055(3) 0.027(2) 0.031(2) -0.0033(19) 0.024(3) -0.012(2)
C12 0.034(3) 0.035(2) 0.026(2) 0.0026(19) 0.010(2) -0.005(2)
C13 0.030(3) 0.025(2) 0.032(2) 0.0055(18) 0.015(2) -0.0008(19)
C14 0.029(3) 0.029(2) 0.025(2) -0.0027(18) 0.005(2) -0.004(2)
C15 0.050(3) 0.037(3) 0.039(3) 0.005(2) 0.021(2) 0.013(2)
C16 0.051(3) 0.046(3) 0.045(3) 0.017(2) 0.023(3) 0.010(3)
C17 0.045(3) 0.050(3) 0.031(2) -0.002(2) 0.019(2) -0.004(3)
C18 0.042(3) 0.047(3) 0.036(3) 0.005(2) 0.017(2) 0.011(2)
C19 0.048(3) 0.035(2) 0.029(2) 0.003(2) 0.011(2) 0.008(2)
C20 0.024(3) 0.031(2) 0.023(2) -0.0025(17) 0.0094(19) -0.0007(19)
C21 0.032(3) 0.031(2) 0.041(3) 0.003(2) 0.015(2) -0.001(2)
C22 0.034(3) 0.036(3) 0.039(3) -0.002(2) 0.014(2) -0.010(2)
C23 0.029(3) 0.056(3) 0.027(2) -0.005(2) 0.005(2) -0.008(2)
C24 0.031(3) 0.050(3) 0.027(2) 0.008(2) 0.008(2) -0.001(2)
C25 0.027(3) 0.034(3) 0.031(2) 0.0039(19) 0.009(2) -0.001(2)
C26 0.045(3) 0.029(3) 0.026(2) -0.0044(18) 0.007(2) -0.004(2)
C27 0.035(3) 0.032(3) 0.023(2) -0.0055(18) -0.004(2) 0.000(2)
C28 0.030(3) 0.036(3) 0.028(2) -0.0111(19) 0.002(2) -0.008(2)
C29 0.041(3) 0.024(2) 0.027(2) -0.0083(18) 0.009(2) -0.003(2)
C30 0.038(3) 0.033(3) 0.026(2) -0.0060(18) 0.006(2) 0.001(2)
C31 0.058(4) 0.043(3) 0.033(3) -0.005(2) 0.017(2) -0.013(3)
C32 0.044(3) 0.042(3) 0.035(3) -0.008(2) -0.003(2) 0.006(2)
C33 0.035(3) 0.056(3) 0.043(3) -0.009(2) 0.004(2) -0.009(3)
C34 0.060(4) 0.032(3) 0.034(2) -0.006(2) 0.010(2) 0.001(2)
C35 0.040(3) 0.053(3) 0.038(3) -0.015(2) 0.013(2) 0.002(2)
C36 0.031(3) 0.025(2) 0.023(2) 0.0014(17) 0.009(2) -0.002(2)
C37 0.034(3) 0.028(2) 0.023(2) 0.0011(18) 0.013(2) -0.001(2)
C38 0.028(3) 0.034(3) 0.028(2) 0.0016(18) 0.015(2) -0.003(2)
C39 0.035(3) 0.026(2) 0.024(2) 0.0020(17) 0.011(2) -0.005(2)
C40 0.036(3) 0.030(3) 0.024(2) 0.0024(17) 0.009(2) 0.000(2)
C41 0.032(3) 0.035(2) 0.023(2) -0.0001(18) 0.006(2) -0.003(2)
C42 0.034(3) 0.032(2) 0.031(2) -0.0003(19) 0.016(2) -0.001(2)
C43 0.034(3) 0.039(3) 0.033(2) 0.004(2) 0.015(2) 0.003(2)
C44 0.036(3) 0.034(3) 0.036(2) 0.0037(19) 0.009(2) -0.003(2)
C45 0.037(3) 0.029(2) 0.038(2) 0.0013(19) 0.012(2) 0.001(2)

loop_
_atom_type_symbol
_atom_type_description
_atom_type_scat_dispersion_real
_atom_type_scat_dispersion_imag
_atom_type_scat_source
C C 0.0033 0.0016 'International Tables Vol C Tables 4.2.6.8 and 6.1.1.4'
H H 0.0000 0.0000 'International Tables Vol C Tables 4.2.6.8 and 6.1.1.4'
U U -9.6767 9.6646 'International Tables Vol C Tables 4.2.6.8 and 6.1.1.4'
P P 0.1023 0.0942 'International Tables Vol C Tables 4.2.6.8 and 6.1.1.4'
S S 0.1246 0.1234 'International Tables Vol C Tables 4.2.6.8 and 6.1.1.4'

loop_
_geom_angle_atom_site_label_1
_geom_angle_atom_site_label_2
_geom_angle_atom_site_label_3
_geom_angle
C1 U S2 67.91(10)
C1 U S1 67.49(10)
S2 U S1 135.35(3)
P1 S1 U 81.63(4)
P2 S2 U 81.57(5)
C1 P1 C8 114.79(19)
C1 P1 C2 117.54(19)
C8 P1 C2 100.97(18)
C1 P1 S1 105.35(15)
C8 P1 S1 109.83(14)
C2 P1 S1 108.18(15)
C1 P2 C14 115.71(19)
C1 P2 C20 116.94(18)
C14 P2 C20 100.47(18)
C1 P2 S2 105.72(14)
C14 P2 S2 110.08(13)
C20 P2 S2 107.70(13)
P1 C1 P2 150.7(3)
P1 C1 U 104.91(19)
P2 C1 U 104.38(18)
C7 C2 C3 118.4(4)
C7 C2 P1 119.5(3)
C3 C2 P1 122.0(3)
C4 C3 C2 119.9(4)
C4 C3 H3 120.0
C2 C3 H3 120.0
C5 C4 C3 120.7(4)
C5 C4 H4 119.6
C3 C4 H4 119.6
C6 C5 C4 120.2(4)
C6 C5 H5 119.9
C4 C5 H5 119.9
C5 C6 C7 119.1(4)
C5 C6 H6 120.5
C7 C6 H6 120.5
C2 C7 C6 121.6(4)
C2 C7 H7 119.2
C6 C7 H7 119.2
C13 C8 C9 119.0(4)
C13 C8 P1 121.0(3)
C9 C8 P1 120.0(3)
C10 C9 C8 119.7(4)
C10 C9 H9 120.2
C8 C9 H9 120.2
C9 C10 C11 121.1(4)
C9 C10 H10 119.4
C11 C10 H10 119.4
C12 C11 C10 119.6(4)
C12 C11 H11 120.2
C10 C11 H11 120.2
C11 C12 C13 119.7(4)
C11 C12 H12 120.1
C13 C12 H12 120.1
C8 C13 C12 120.8(4)
C8 C13 H13 119.6
C12 C13 H13 119.6
C15 C14 C19 118.6(4)
C15 C14 P2 120.6(3)
C19 C14 P2 120.7(3)
C14 C15 C16 120.2(4)
C14 C15 H15 119.9
C16 C15 H15 119.9
C17 C16 C15 120.2(4)
C17 C16 H16 119.9
C15 C16 H16 119.9
C18 C17 C16 120.0(4)
C18 C17 H17 120.0
C16 C17 H17 120.0
C17 C18 C19 120.1(4)
C17 C18 H18 119.9
C19 C18 H18 119.9
C18 C19 C14 121.0(4)
C18 C19 H19 119.5
C14 C19 H19 119.5
C25 C20 C21 119.3(4)
C25 C20 P2 122.1(3)
C21 C20 P2 118.4(3)
C22 C21 C20 120.0(4)
C22 C21 H21 120.0
C20 C21 H21 120.0
C23 C22 C21 120.0(4)
C23 C22 H22 120.0
C21 C22 H22 120.0
C24 C23 C22 120.5(4)
C24 C23 H23 119.7
C22 C23 H23 119.7
C23 C24 C25 119.6(4)
C23 C24 H24 120.2
C25 C24 H24 120.2
C20 C25 C24 120.5(4)
C20 C25 H25 119.7
C24 C25 H25 119.7
C27 C26 C30 108.0(4)
C27 C26 C31 126.3(4)
C30 C26 C31 125.1(4)
C28 C27 C26 107.9(4)
C28 C27 C32 124.7(4)
C26 C27 C32 126.4(4)
C27 C28 C29 108.6(4)
C27 C28 C33 123.5(4)
C29 C28 C33 126.6(4)
C30 C29 C28 107.4(4)
C30 C29 C34 123.4(4)
C28 C29 C34 128.4(4)
C29 C30 C26 108.0(4)
C29 C30 C35 125.1(4)
C26 C30 C35 125.8(4)
C26 C31 H31A 109.5
C26 C31 H31B 109.5
H31A C31 H31B 109.5
C26 C31 H31C 109.5
H31A C31 H31C 109.5
H31B C31 H31C 109.5
C27 C32 H32A 109.5
C27 C32 H32B 109.5
H32A C32 H32B 109.5
C27 C32 H32C 109.5
H32A C32 H32C 109.5
H32B C32 H32C 109.5
C28 C33 H33A 109.5
C28 C33 H33B 109.5
H33A C33 H33B 109.5
C28 C33 H33C 109.5
H33A C33 H33C 109.5
H33B C33 H33C 109.5
C29 C34 H34A 109.5
C29 C34 H34B 109.5
H34A C34 H34B 109.5
C29 C34 H34C 109.5
H34A C34 H34C 109.5
H34B C34 H34C 109.5
C30 C35 H35A 109.5
C30 C35 H35B 109.5
H35A C35 H35B 109.5
C30 C35 H35C 109.5
H35A C35 H35C 109.5
H35B C35 H35C 109.5
C37 C36 C40 108.4(4)
C37 C36 C41 125.8(4)
C40 C36 C41 125.1(4)
C36 C37 C38 107.9(4)
C36 C37 C42 126.2(4)
C38 C37 C42 124.8(4)
C39 C38 C37 107.7(4)
C39 C38 C43 127.9(4)
C37 C38 C43 123.9(4)
C38 C39 C40 108.4(4)
C38 C39 C44 125.4(4)
C40 C39 C44 124.4(4)
C39 C40 C36 107.6(4)
C39 C40 C45 125.4(4)
C36 C40 C45 126.3(4)
C36 C41 H41A 109.5
C36 C41 H41B 109.5
H41A C41 H41B 109.5
C36 C41 H41C 109.5
H41A C41 H41C 109.5
H41B C41 H41C 109.5
C37 C42 H42A 109.5
C37 C42 H42B 109.5
H42A C42 H42B 109.5
C37 C42 H42C 109.5
H42A C42 H42C 109.5
H42B C42 H42C 109.5
C38 C43 H43A 109.5
C38 C43 H43B 109.5
H43A C43 H43B 109.5
C38 C43 H43C 109.5
H43A C43 H43C 109.5
H43B C43 H43C 109.5
C39 C44 H44A 109.5
C39 C44 H44B 109.5
H44A C44 H44B 109.5
C39 C44 H44C 109.5
H44A C44 H44C 109.5
H44B C44 H44C 109.5
C40 C45 H45A 109.5
C40 C45 H45B 109.5
H45A C45 H45B 109.5
C40 C45 H45C 109.5
H45A C45 H45C 109.5
H45B C45 H45C 109.5

loop_
_geom_bond_atom_site_label_1
_geom_bond_atom_site_label_2
_geom_bond_distance
U C1 2.396(4)
U C26 2.741(4)
U C36 2.746(4)
U C37 2.765(4)
U C30 2.778(4)
U C40 2.782(4)
U C27 2.789(4)
U C38 2.805(4)
U C29 2.806(4)
U C28 2.811(4)
U C39 2.832(4)
U S2 2.8588(11)
U S1 2.8637(10)
S1 P1 2.0235(16)
S2 P2 2.0232(14)
P1 C1 1.674(4)
P1 C8 1.823(4)
P1 C2 1.830(4)
P2 C1 1.681(4)
P2 C14 1.831(4)
P2 C20 1.836(4)
C2 C7 1.391(6)
C2 C3 1.394(6)
C3 C4 1.390(6)
C3 H3 0.9300
C4 C5 1.380(6)
C4 H4 0.9300
C5 C6 1.380(6)
C5 H5 0.9300
C6 C7 1.392(6)
C6 H6 0.9300
C7 H7 0.9300
C8 C13 1.374(5)
C8 C9 1.403(6)
C9 C10 1.374(5)
C9 H9 0.9300
C10 C11 1.379(6)
C10 H10 0.9300
C11 C12 1.378(6)
C11 H11 0.9300
C12 C13 1.396(5)
C12 H12 0.9300
C13 H13 0.9300
C14 C15 1.383(5)
C14 C19 1.389(6)
C15 C16 1.396(5)
C15 H15 0.9300
C16 C17 1.373(6)
C16 H16 0.9300
C17 C18 1.372(6)
C17 H17 0.9300
C18 C19 1.377(6)
C18 H18 0.9300
C19 H19 0.9300
C20 C25 1.380(5)
C20 C21 1.397(5)
C21 C22 1.386(6)
C21 H21 0.9300
C22 C23 1.379(6)
C22 H22 0.9300
C23 C24 1.377(6)
C23 H23 0.9300
C24 C25 1.392(5)
C24 H24 0.9300
C25 H25 0.9300
C26 C27 1.421(6)
C26 C30 1.423(6)
C26 C31 1.511(6)
C27 C28 1.405(5)
C27 C32 1.492(6)
C28 C29 1.427(6)
C28 C33 1.506(6)
C29 C30 1.418(6)
C29 C34 1.506(5)
C30 C35 1.501(6)
C31 H31A 0.9600
C31 H31B 0.9600
C31 H31C 0.9600
C32 H32A 0.9600
C32 H32B 0.9600
C32 H32C 0.9600
C33 H33A 0.9600
C33 H33B 0.9600
C33 H33C 0.9600
C34 H34A 0.9600
C34 H34B 0.9600
C34 H34C 0.9600
C35 H35A 0.9600
C35 H35B 0.9600
C35 H35C 0.9600
C36 C37 1.404(6)
C36 C40 1.418(5)
C36 C41 1.507(6)
C37 C38 1.428(6)
C37 C42 1.501(5)
C38 C39 1.409(5)
C38 C43 1.508(6)
C39 C40 1.417(6)
C39 C44 1.508(5)
C40 C45 1.504(5)
C41 H41A 0.9600
C41 H41B 0.9600
C41 H41C 0.9600
C42 H42A 0.9600
C42 H42B 0.9600
C42 H42C 0.9600
C43 H43A 0.9600
C43 H43B 0.9600
C43 H43C 0.9600
C44 H44A 0.9600
C44 H44B 0.9600
C44 H44C 0.9600
C45 H45A 0.9600
C45 H45B 0.9600
C45 H45C 0.9600
